data_4134644
loop_
_publ_author_name
'Chen, Xu-Lang'
'Shen, Yun-Jia'
'Gao, Chao'
'Yang, Jian'
'Sun, Xin'
'Zhang, Xin'
'Yang, Yu-Dong'
'Wei, Gong-Ping'
'Xiang, Jun-Feng'
'Sessler, Jonathan L.'
'Gong, Han-Yuan'

_publ_section_title
;
 Regulating the Structures of Self-Assembled Mechanically Interlocked
 Moleculecular Constructs via Dianion Precursor Substituent Effects.
;
_journal_name_full 'Journal of the American Chemical Society'
_journal_paper_doi 10.1021/jacs.9b13473
_journal_year 2020
_chemical_formula_sum 'C90 H102 N14 O44 Sm2'
_chemical_formula_weight 2384.55
_chemical_name_systematic
;
cyclo[2](2,6-di(1H-imidazol-1-yl)pyridine)[2](1,4-dimethylenebenzene)_ 5 2,5-dihydroxyterephthalate dianion_ 2 samarium(III)_4 DMF_10 H2O 
;
_space_group_crystal_system triclinic
_space_group_IT_number 2
_space_group_name_Hall '-P 1'
_space_group_name_H-M_alt 'P -1'
_atom_sites_solution_hydrogens geom
_audit_creation_method SHELXL-2018/3
_cell_angle_alpha 81.10(3)
_cell_angle_beta 77.90(3)
_cell_angle_gamma 89.71(3)
_cell_formula_units_Z 1
_cell_length_a 13.493(3)
_cell_length_b 13.659(3)
_cell_length_c 13.762(3)
_cell_measurement_reflns_used 7647
_cell_measurement_temperature 100(2)
_cell_measurement_theta_max 24.247
_cell_measurement_theta_min 1.532
_cell_volume 2449.2(10)
_computing_cell_refinement 'CrystalClear (Rigaku Inc., 2008)'
_computing_data_collection 'CrystalClear (Rigaku Inc., 2008)'
_computing_data_reduction 'CrystalClear (Rigaku Inc., 2008)'
_computing_structure_refinement 'SHELXL-2018/3 (Sheldrick, 2018)'
_computing_structure_solution 'SHELXT 2014/5 (Sheldrick, 2014)'
_diffrn_ambient_temperature 100(2)
_diffrn_detector_area_resol_mean 28.5714
_diffrn_measured_fraction_theta_full 0.966
_diffrn_measured_fraction_theta_max 0.966
_diffrn_measurement_device
;
Saturn724+ (2x2 bin mode)
;
_diffrn_measurement_method dtprofit.ref
_diffrn_radiation_type MoK\a
_diffrn_radiation_wavelength 0.71073
_diffrn_reflns_av_R_equivalents 0.1029
_diffrn_reflns_av_unetI/netI 0.1529
_diffrn_reflns_Laue_measured_fraction_full 0.966
_diffrn_reflns_Laue_measured_fraction_max 0.966
_diffrn_reflns_limit_h_max 15
_diffrn_reflns_limit_h_min -14
_diffrn_reflns_limit_k_max 15
_diffrn_reflns_limit_k_min -15
_diffrn_reflns_limit_l_max 15
_diffrn_reflns_limit_l_min -15
_diffrn_reflns_number 19013
_diffrn_reflns_point_group_measured_fraction_full 0.966
_diffrn_reflns_point_group_measured_fraction_max 0.966
_diffrn_reflns_theta_full 24.247
_diffrn_reflns_theta_max 24.247
_diffrn_reflns_theta_min 1.532
_exptl_absorpt_coefficient_mu 1.290
_exptl_absorpt_correction_T_max 1.0000
_exptl_absorpt_correction_T_min 0.6536
_exptl_absorpt_correction_type multi-scan
_exptl_crystal_colour colorless
_exptl_crystal_density_diffrn 1.617
_exptl_crystal_description prism
_exptl_crystal_F_000 1216
_exptl_crystal_size_max 0.24
_exptl_crystal_size_mid 0.11
_exptl_crystal_size_min 0.08
_refine_diff_density_max 0.880
_refine_diff_density_min -1.263
_refine_diff_density_rms 0.143
_refine_ls_extinction_method none
_refine_ls_goodness_of_fit_ref 1.008
_refine_ls_hydrogen_treatment constr
_refine_ls_matrix_type full
_refine_ls_number_parameters 676
_refine_ls_number_reflns 7647
_refine_ls_number_restraints 0
_refine_ls_restrained_S_all 1.008
_refine_ls_R_factor_all 0.1121
_refine_ls_R_factor_gt 0.0820
_refine_ls_shift/su_max 0.001
_refine_ls_shift/su_mean 0.000
_refine_ls_structure_factor_coef Fsqd
_refine_ls_weighting_details 'w=1/[\s^2^(Fo^2^)+(0.0500P)^2^+15.0000P] where P=(Fo^2^+2Fc^2^)/3'
_refine_ls_weighting_scheme calc
_refine_ls_wR_factor_gt 0.1650
_refine_ls_wR_factor_ref 0.1871
_reflns_Friedel_coverage 0.000
_reflns_number_gt 5838
_reflns_number_total 7647
_reflns_threshold_expression 'I > 2\s(I)'
_cod_data_source_file ja9b13473_si_021.cif
_cod_data_source_block e
_cod_depositor_comments
;
The following automatic conversions were performed:

data item '_exptl_absorpt_correction_type' value 'Multi-scan' was
changed to 'multi-scan' in accordance with the
/home/data/users/saulius/crontab/automatic-downloads/rss-feeds/ACS/lib/dictionaries/cif_core.dic
dictionary named 'cif_core.dic' version 2.4.2 last updated on
2011-04-26.

Automatic conversion script
Id: cif_fix_values 7556 2019-12-06 15:28:31Z antanas 
;
_cod_original_cell_volume 2449.2(9)
_cod_database_code 4134644
_shelx_shelxl_version_number 2018/3
_shelx_space_group_comment
;
The symmetry employed for this shelxl refinement is uniquely defined
by the following loop, which should always be used as a source of
symmetry information in preference to the above space-group names.
They are only intended as comments.
;

loop_
_space_group_symop_operation_xyz
'x, y, z'
'-x, -y, -z'

loop_
_atom_site_label
_atom_site_type_symbol
_atom_site_fract_x
_atom_site_fract_y
_atom_site_fract_z
_atom_site_U_iso_or_equiv
_atom_site_adp_type
_atom_site_occupancy
_atom_site_site_symmetry_order
_atom_site_calc_flag
_atom_site_refinement_flags_posn
_atom_site_refinement_flags_adp
_atom_site_refinement_flags_occupancy
_atom_site_disorder_assembly
_atom_site_disorder_group
Sm1 Sm 0.26202(4) 0.25866(4) 0.74660(4) 0.02575(18) Uani 1 1 d . . . . .
O1 O 0.1027(5) 0.0245(6) 0.9005(5) 0.0375(19) Uani 1 1 d . . . . .
O1W O 0.0917(5) 0.1891(5) 0.7714(5) 0.0301(17) Uani 1 1 d . . . . .
O2 O 0.2555(5) 0.1014(5) 0.8595(5) 0.0270(16) Uani 1 1 d . . . . .
O2W O 0.3913(5) 0.2844(5) 0.8464(5) 0.0334(18) Uani 1 1 d . . . . .
O3 O 0.3975(5) 0.0371(5) 0.9503(5) 0.0354(19) Uani 1 1 d . . . . .
H3B H 0.371649 0.071788 0.908710 0.053 Uiso 1 1 calc R U . . .
O3W O 0.3797(6) 0.3867(7) 0.6446(7) 0.072(3) Uani 1 1 d . . . . .
O4 O 0.4092(5) -0.2414(5) 1.2363(5) 0.0328(18) Uani 1 1 d . . . . .
O4W O 0.4206(6) 0.6083(7) 0.3932(7) 0.069(3) Uani 1 1 d . . . . .
O5 O 0.2458(5) -0.2828(6) 1.3008(5) 0.0376(19) Uani 1 1 d . . . . .
O5W O 0.9800(7) 0.1713(7) 0.0785(7) 0.061(3) Uani 1 1 d . . . . .
O6 O 0.1101(5) -0.2192(6) 1.2118(6) 0.048(2) Uani 1 1 d . . . . .
H6B H 0.136207 -0.252142 1.254368 0.071 Uiso 1 1 calc R U . . .
O7 O 0.1611(5) 0.2884(5) 0.9286(5) 0.0361(18) Uani 1 1 d . . . . .
O8 O 0.1831(6) 0.4080(5) 0.7980(5) 0.040(2) Uani 1 1 d . . . . .
O9 O 0.0736(7) 0.5609(7) 0.7981(6) 0.070(3) Uani 1 1 d . . . . .
H9B H 0.114338 0.521248 0.775147 0.105 Uiso 1 1 calc R U . . .
O10 O 0.2574(5) 0.4975(6) 0.5503(6) 0.042(2) Uani 1 1 d . . . . .
O11 O 0.1850(5) 0.3456(5) 0.6104(6) 0.0371(19) Uani 1 1 d . . . . .
O12 O 0.0046(5) 0.3056(5) 0.5912(5) 0.0359(19) Uani 1 1 d . . . . .
H12C H 0.058454 0.294333 0.608923 0.054 Uiso 1 1 calc R U . . .
O13 O 0.2875(5) 0.1485(6) 0.6130(5) 0.0351(18) Uani 1 1 d . . . . .
O14 O 0.4171(5) 0.1680(6) 0.6849(6) 0.0377(19) Uani 1 1 d . . . . .
O15 O 0.5776(5) 0.0694(6) 0.6486(5) 0.0355(18) Uani 1 1 d . . . . .
H15B H 0.537837 0.106796 0.676993 0.053 Uiso 1 1 calc R U . . .
O16 O 0.6152(7) 0.5529(7) 0.0577(7) 0.060(3) Uani 1 1 d . . . . .
O17 O 0.1675(8) 0.2068(8) 0.3759(7) 0.082(4) Uani 1 1 d . . . . .
N1 N 0.6438(6) -0.1475(7) 0.8576(6) 0.034(2) Uani 1 1 d . . . . .
N2 N 0.7921(6) -0.0864(7) 0.7823(6) 0.031(2) Uani 1 1 d . . . . .
N3 N 0.8384(7) 0.0360(7) 0.6420(7) 0.037(2) Uani 1 1 d . . . . .
N4 N 0.8678(7) 0.1575(7) 0.5013(7) 0.039(2) Uani 1 1 d . . . . .
N5 N 0.7605(8) 0.2394(8) 0.4264(8) 0.051(3) Uani 1 1 d . . . . .
N6 N 0.6879(8) 0.4075(8) 0.0231(8) 0.051(3) Uani 1 1 d . . . . .
N7 N 0.2297(9) 0.3688(8) 0.3174(9) 0.065(3) Uani 1 1 d . . . . .
C1 C 0.6937(8) -0.0812(8) 0.7812(8) 0.033(3) Uani 1 1 d . . . . .
H1A H 0.664833 -0.039083 0.735532 0.039 Uiso 1 1 calc R U . . .
C2 C 0.7133(8) -0.1978(9) 0.9080(9) 0.043(3) Uani 1 1 d . . . . .
H2A H 0.698748 -0.247884 0.963410 0.051 Uiso 1 1 calc R U . . .
C3 C 0.8061(8) -0.1591(9) 0.8600(8) 0.039(3) Uani 1 1 d . . . . .
H3A H 0.867703 -0.177875 0.876122 0.047 Uiso 1 1 calc R U . . .
C4 C 0.8724(8) -0.0254(8) 0.7108(8) 0.034(3) Uani 1 1 d . . . . .
C5 C 0.9718(8) -0.0350(9) 0.7188(8) 0.036(3) Uani 1 1 d . . . . .
H5A H 0.990619 -0.079560 0.769602 0.044 Uiso 1 1 calc R U . . .
C6 C 1.0441(8) 0.0261(9) 0.6461(8) 0.041(3) Uani 1 1 d . . . . .
H6A H 1.112451 0.022922 0.648240 0.049 Uiso 1 1 calc R U . . .
C7 C 1.0123(8) 0.0907(8) 0.5718(8) 0.037(3) Uani 1 1 d . . . . .
H7A H 1.058306 0.131005 0.522088 0.044 Uiso 1 1 calc R U . . .
C8 C 0.9091(9) 0.0929(8) 0.5742(8) 0.035(3) Uani 1 1 d . . . . .
C9 C 0.7694(9) 0.1785(8) 0.5105(9) 0.042(3) Uani 1 1 d . . . . .
H9A H 0.717132 0.155200 0.564761 0.051 Uiso 1 1 calc R U . . .
C10 C 0.9229(10) 0.2111(9) 0.4107(8) 0.048(3) Uani 1 1 d . . . . .
H10A H 0.992661 0.211554 0.386605 0.058 Uiso 1 1 calc R U . . .
C11 C 0.8540(10) 0.2621(10) 0.3656(10) 0.056(4) Uani 1 1 d . . . . .
H11A H 0.867726 0.304576 0.304389 0.067 Uiso 1 1 calc R U . . .
C12 C 0.6615(11) 0.2840(9) 0.4166(10) 0.059(4) Uani 1 1 d . . . . .
H12A H 0.669909 0.355659 0.403840 0.071 Uiso 1 1 calc R U . . .
H12B H 0.612909 0.266015 0.479645 0.071 Uiso 1 1 calc R U . . .
C13 C 0.6188(9) 0.2500(9) 0.3309(9) 0.045(3) Uani 1 1 d . . . . .
C14 C 0.5487(9) 0.3127(10) 0.2911(10) 0.055(4) Uani 1 1 d . . . . .
H14A H 0.535053 0.374088 0.311523 0.066 Uiso 1 1 calc R U . . .
C15 C 0.5008(9) 0.2817(10) 0.2217(10) 0.052(3) Uani 1 1 d . . . . .
H15A H 0.454367 0.322944 0.195845 0.062 Uiso 1 1 calc R U . . .
C16 C 0.5197(8) 0.1911(9) 0.1892(8) 0.039(3) Uani 1 1 d . . . . .
C17 C 0.5893(9) 0.1297(9) 0.2279(8) 0.043(3) Uani 1 1 d . . . . .
H17A H 0.603065 0.068661 0.206899 0.051 Uiso 1 1 calc R U . . .
C18 C 0.6383(10) 0.1598(10) 0.2983(10) 0.057(4) Uani 1 1 d . . . . .
H18A H 0.684951 0.118429 0.323798 0.068 Uiso 1 1 calc R U . . .
C19 C 0.5328(8) -0.1564(9) 0.8884(8) 0.041(3) Uani 1 1 d . . . . .
H19A H 0.506868 -0.092387 0.901922 0.049 Uiso 1 1 calc R U . . .
H19B H 0.515112 -0.202702 0.950710 0.049 Uiso 1 1 calc R U . . .
C20 C 0.1907(8) 0.0355(8) 0.9146(8) 0.035(3) Uani 1 1 d . . . . .
C21 C 0.2243(7) -0.0295(8) 1.0006(8) 0.030(3) Uani 1 1 d . . . . .
C22 C 0.3255(7) -0.0294(8) 1.0115(8) 0.028(2) Uani 1 1 d . . . . .
C23 C 0.3554(8) -0.0949(8) 1.0872(8) 0.032(3) Uani 1 1 d . . . . .
H23A H 0.422750 -0.094562 1.093314 0.039 Uiso 1 1 calc R U . . .
C24 C 0.2848(7) -0.1614(8) 1.1545(7) 0.025(2) Uani 1 1 d . . . . .
C25 C 0.1837(7) -0.1587(8) 1.1437(8) 0.033(3) Uani 1 1 d . . . . .
C26 C 0.1525(8) -0.0938(7) 1.0705(8) 0.030(3) Uani 1 1 d . . . . .
H26A H 0.084397 -0.092178 1.066915 0.036 Uiso 1 1 calc R U . . .
C27 C 0.3168(8) -0.2339(8) 1.2352(8) 0.030(2) Uani 1 1 d . . . . .
C28 C 0.1416(7) 0.3731(8) 0.8900(7) 0.029(3) Uani 1 1 d . . . . .
C29 C 0.0296(9) 0.4124(9) 1.0496(8) 0.041(3) Uani 1 1 d . . . . .
H29A H 0.050037 0.354202 1.083679 0.050 Uiso 1 1 calc R U . . .
C30 C 0.0694(8) 0.4378(8) 0.9460(8) 0.029(3) Uani 1 1 d . . . . .
C31 C 0.0382(9) 0.5298(9) 0.8976(8) 0.041(3) Uani 1 1 d . . . . .
C32 C 0.1843(8) 0.4379(8) 0.5659(8) 0.032(3) Uani 1 1 d . . . . .
C33 C 0.0888(8) 0.4670(7) 0.5315(8) 0.031(3) Uani 1 1 d . . . . .
C34 C 0.0839(8) 0.5643(8) 0.4843(8) 0.035(3) Uani 1 1 d . . . . .
H34A H 0.139503 0.607610 0.473671 0.042 Uiso 1 1 calc R U . . .
C35 C 0.0045(7) 0.4029(8) 0.5472(8) 0.031(3) Uani 1 1 d . . . . .
C36 C 0.3773(8) 0.1296(8) 0.6219(8) 0.032(3) Uani 1 1 d . . . . .
C37 C 0.4059(8) 0.0260(8) 0.4812(7) 0.033(3) Uani 1 1 d . . . . .
H37A H 0.342092 0.043970 0.470245 0.040 Uiso 1 1 calc R U . . .
C38 C 0.4441(8) 0.0629(8) 0.5563(8) 0.031(3) Uani 1 1 d . . . . .
C39 C 0.5376(8) 0.0360(9) 0.5755(8) 0.033(3) Uani 1 1 d . . . . .
C40 C 0.6707(9) 0.4814(11) 0.0760(10) 0.053(4) Uani 1 1 d . . . . .
H40A H 0.701779 0.480083 0.130422 0.063 Uiso 1 1 calc R U . . .
C41 C 0.7598(11) 0.3304(11) 0.0442(11) 0.070(4) Uani 1 1 d . . . . .
H41A H 0.762272 0.283489 -0.001426 0.104 Uiso 1 1 calc R U . . .
H41B H 0.825950 0.360185 0.035794 0.104 Uiso 1 1 calc R U . . .
H41C H 0.738231 0.297017 0.112129 0.104 Uiso 1 1 calc R U . . .
C42 C 0.6393(11) 0.3998(10) -0.0594(10) 0.063(4) Uani 1 1 d . . . . .
H42A H 0.661591 0.341533 -0.087870 0.095 Uiso 1 1 calc R U . . .
H42B H 0.567082 0.395326 -0.035308 0.095 Uiso 1 1 calc R U . . .
H42C H 0.656783 0.457348 -0.109945 0.095 Uiso 1 1 calc R U . . .
C43 C 0.2264(11) 0.2768(12) 0.3756(10) 0.065(4) Uani 1 1 d . . . . .
H43A H 0.271954 0.265989 0.418189 0.078 Uiso 1 1 calc R U . . .
C44 C 0.3038(10) 0.4449(10) 0.3224(11) 0.066(4) Uani 1 1 d . . . . .
H44A H 0.295608 0.504018 0.277389 0.099 Uiso 1 1 calc R U . . .
H44B H 0.293180 0.459227 0.389875 0.099 Uiso 1 1 calc R U . . .
H44C H 0.371052 0.421204 0.303188 0.099 Uiso 1 1 calc R U . . .
C45 C 0.1508(11) 0.3998(12) 0.2597(11) 0.078(5) Uani 1 1 d . . . . .
H45A H 0.166389 0.465943 0.224159 0.116 Uiso 1 1 calc R U . . .
H45B H 0.148869 0.355406 0.212341 0.116 Uiso 1 1 calc R U . . .
H45C H 0.085990 0.398131 0.304986 0.116 Uiso 1 1 calc R U . . .

loop_
_atom_site_aniso_label
_atom_site_aniso_U_11
_atom_site_aniso_U_22
_atom_site_aniso_U_33
_atom_site_aniso_U_23
_atom_site_aniso_U_13
_atom_site_aniso_U_12
Sm1 0.0243(3) 0.0286(3) 0.0264(3) -0.0049(2) -0.0095(2) 0.0034(2)
O1 0.018(4) 0.052(5) 0.042(5) 0.004(4) -0.012(3) -0.003(4)
O1W 0.025(4) 0.035(4) 0.029(4) -0.004(3) -0.004(3) 0.001(3)
O2 0.030(4) 0.024(4) 0.027(4) -0.004(3) -0.007(3) 0.010(3)
O2W 0.032(4) 0.042(5) 0.030(4) -0.008(3) -0.012(3) -0.003(4)
O3 0.021(4) 0.043(5) 0.040(5) 0.000(4) -0.007(3) -0.001(3)
O3W 0.032(5) 0.084(7) 0.078(7) 0.052(6) -0.010(4) -0.014(5)
O4 0.026(4) 0.037(4) 0.037(4) -0.005(4) -0.012(3) 0.004(3)
O4W 0.031(5) 0.088(7) 0.072(7) 0.034(6) -0.011(4) 0.006(5)
O5 0.027(4) 0.052(5) 0.031(4) 0.004(4) -0.009(3) -0.005(4)
O5W 0.064(6) 0.064(6) 0.062(6) -0.005(5) -0.030(5) -0.005(5)
O6 0.027(4) 0.055(5) 0.055(5) 0.021(4) -0.017(4) -0.002(4)
O7 0.046(5) 0.031(4) 0.036(5) -0.008(4) -0.018(4) 0.011(4)
O8 0.055(5) 0.027(4) 0.035(5) -0.010(4) 0.004(4) 0.007(4)
O9 0.109(8) 0.057(6) 0.026(5) 0.012(4) 0.015(5) 0.037(6)
O10 0.039(4) 0.040(5) 0.047(5) 0.012(4) -0.022(4) -0.013(4)
O11 0.037(4) 0.035(5) 0.043(5) 0.003(4) -0.023(4) 0.002(4)
O12 0.030(4) 0.030(4) 0.049(5) 0.010(4) -0.022(4) -0.006(3)
O13 0.021(4) 0.048(5) 0.040(5) -0.014(4) -0.011(3) 0.011(4)
O14 0.029(4) 0.045(5) 0.045(5) -0.020(4) -0.010(4) 0.003(4)
O15 0.031(4) 0.053(5) 0.030(4) -0.021(4) -0.013(3) 0.013(4)
O16 0.053(6) 0.066(7) 0.069(7) -0.026(5) -0.020(5) -0.005(5)
O17 0.100(8) 0.080(8) 0.058(7) -0.025(6) 0.018(6) -0.045(7)
N1 0.033(5) 0.042(6) 0.025(5) -0.002(4) -0.006(4) 0.003(4)
N2 0.029(5) 0.044(6) 0.024(5) -0.003(4) -0.015(4) 0.010(4)
N3 0.034(5) 0.046(6) 0.033(5) -0.007(5) -0.011(4) -0.003(5)
N4 0.048(6) 0.042(6) 0.031(5) -0.006(5) -0.016(5) -0.002(5)
N5 0.068(7) 0.047(7) 0.048(7) -0.010(5) -0.036(6) 0.005(6)
N6 0.050(7) 0.059(7) 0.046(7) -0.019(6) -0.003(5) -0.010(6)
N7 0.085(9) 0.045(7) 0.064(8) -0.012(6) -0.012(7) -0.003(7)
C1 0.031(6) 0.041(7) 0.027(6) -0.003(5) -0.011(5) 0.008(5)
C2 0.033(7) 0.055(8) 0.039(7) -0.001(6) -0.013(5) 0.001(6)
C3 0.040(7) 0.046(7) 0.034(7) -0.010(6) -0.012(5) 0.012(6)
C4 0.036(6) 0.031(6) 0.036(7) -0.002(5) -0.016(5) 0.002(5)
C5 0.037(6) 0.043(7) 0.033(6) -0.016(5) -0.008(5) 0.003(6)
C6 0.034(6) 0.048(8) 0.043(7) -0.011(6) -0.007(5) -0.006(6)
C7 0.042(7) 0.040(7) 0.030(6) -0.017(5) -0.004(5) 0.002(6)
C8 0.050(7) 0.031(6) 0.026(6) -0.010(5) -0.010(5) 0.001(6)
C9 0.056(8) 0.034(7) 0.044(7) -0.013(6) -0.020(6) -0.003(6)
C10 0.073(9) 0.043(8) 0.030(7) 0.003(6) -0.020(6) -0.018(7)
C11 0.057(9) 0.055(9) 0.050(8) 0.008(7) -0.014(7) -0.019(7)
C12 0.086(10) 0.034(7) 0.071(10) -0.012(7) -0.044(8) 0.003(7)
C13 0.058(8) 0.047(8) 0.032(7) 0.015(6) -0.028(6) -0.005(7)
C14 0.053(8) 0.045(8) 0.073(10) -0.017(7) -0.022(7) 0.003(7)
C15 0.049(8) 0.053(9) 0.061(9) -0.019(7) -0.022(7) 0.005(7)
C16 0.038(7) 0.046(8) 0.030(6) 0.005(6) -0.007(5) -0.011(6)
C17 0.053(7) 0.045(7) 0.037(7) -0.006(6) -0.026(6) 0.006(6)
C18 0.063(9) 0.058(9) 0.052(9) 0.003(7) -0.028(7) 0.006(8)
C19 0.041(7) 0.051(8) 0.031(7) 0.000(6) -0.014(5) 0.002(6)
C20 0.030(6) 0.032(6) 0.044(7) -0.012(5) -0.007(5) 0.007(5)
C21 0.021(5) 0.039(7) 0.030(6) -0.001(5) -0.006(5) 0.009(5)
C22 0.020(5) 0.031(6) 0.030(6) -0.003(5) -0.001(5) -0.007(5)
C23 0.027(6) 0.039(7) 0.033(6) -0.003(5) -0.013(5) -0.007(5)
C24 0.027(5) 0.032(6) 0.018(5) -0.008(4) -0.010(4) 0.008(5)
C25 0.025(6) 0.039(7) 0.034(6) 0.007(5) -0.011(5) 0.007(5)
C26 0.031(6) 0.026(6) 0.034(6) -0.010(5) -0.005(5) 0.005(5)
C27 0.027(6) 0.039(7) 0.029(6) -0.014(5) -0.011(5) 0.005(5)
C28 0.029(6) 0.043(7) 0.020(6) -0.007(5) -0.011(5) -0.002(5)
C29 0.056(8) 0.034(7) 0.034(7) 0.001(5) -0.013(6) 0.013(6)
C30 0.034(6) 0.026(6) 0.030(6) -0.010(5) -0.008(5) 0.013(5)
C31 0.053(7) 0.039(7) 0.020(6) 0.006(5) 0.007(5) 0.013(6)
C32 0.029(6) 0.031(6) 0.033(6) 0.005(5) -0.008(5) -0.001(5)
C33 0.038(6) 0.019(5) 0.037(6) 0.001(5) -0.014(5) 0.007(5)
C34 0.030(6) 0.035(7) 0.045(7) -0.009(5) -0.019(5) -0.006(5)
C35 0.025(6) 0.023(6) 0.044(7) 0.000(5) -0.007(5) -0.001(5)
C36 0.032(6) 0.032(6) 0.032(6) -0.004(5) -0.007(5) 0.008(5)
C37 0.026(6) 0.047(7) 0.028(6) 0.000(5) -0.014(5) -0.009(5)
C38 0.034(6) 0.027(6) 0.033(6) -0.016(5) -0.001(5) 0.004(5)
C39 0.035(6) 0.048(7) 0.020(6) -0.012(5) -0.008(5) 0.012(6)
C40 0.042(8) 0.070(10) 0.049(9) -0.016(8) -0.013(6) -0.007(7)
C41 0.069(10) 0.070(11) 0.083(12) -0.027(9) -0.035(9) 0.015(9)
C42 0.087(11) 0.062(10) 0.047(9) -0.019(7) -0.022(8) -0.003(8)
C43 0.078(11) 0.078(11) 0.038(8) 0.000(8) -0.013(7) -0.009(9)
C44 0.068(10) 0.045(9) 0.090(12) -0.017(8) -0.022(8) -0.007(8)
C45 0.074(10) 0.106(14) 0.060(10) -0.012(9) -0.034(8) 0.014(10)

loop_
_atom_type_symbol
_atom_type_description
_atom_type_scat_dispersion_real
_atom_type_scat_dispersion_imag
_atom_type_scat_source
C C 0.0033 0.0016 'International Tables Vol C Tables 4.2.6.8 and 6.1.1.4'
Sm Sm -0.1638 3.4418 'International Tables Vol C Tables 4.2.6.8 and 6.1.1.4'
N N 0.0061 0.0033 'International Tables Vol C Tables 4.2.6.8 and 6.1.1.4'
O O 0.0106 0.0060 'International Tables Vol C Tables 4.2.6.8 and 6.1.1.4'
H H 0.0000 0.0000 'International Tables Vol C Tables 4.2.6.8 and 6.1.1.4'

loop_
_geom_angle_atom_site_label_1
_geom_angle_atom_site_label_2
_geom_angle_atom_site_label_3
_geom_angle
_geom_angle_site_symmetry_1
_geom_angle_site_symmetry_3
_geom_angle_publ_flag
O1W Sm1 O8 86.9(2) . . ?
O1W Sm1 O3W 143.4(3) . . ?
O8 Sm1 O3W 78.4(3) . . ?
O1W Sm1 O2 73.3(2) . . ?
O8 Sm1 O2 123.6(2) . . ?
O3W Sm1 O2 142.1(2) . . ?
O1W Sm1 O11 72.8(2) . . ?
O8 Sm1 O11 70.7(3) . . ?
O3W Sm1 O11 70.8(3) . . ?
O2 Sm1 O11 142.0(2) . . ?
O1W Sm1 O14 123.1(2) . . ?
O8 Sm1 O14 149.9(2) . . ?
O3W Sm1 O14 75.6(3) . . ?
O2 Sm1 O14 72.6(2) . . ?
O11 Sm1 O14 113.6(3) . . ?
O1W Sm1 O2W 139.6(2) . . ?
O8 Sm1 O2W 87.4(3) . . ?
O3W Sm1 O2W 73.5(3) . . ?
O2 Sm1 O2W 76.9(2) . . ?
O11 Sm1 O2W 141.1(2) . . ?
O14 Sm1 O2W 71.0(2) . . ?
O1W Sm1 O13 79.4(2) . . ?
O8 Sm1 O13 144.9(2) . . ?
O3W Sm1 O13 93.7(3) . . ?
O2 Sm1 O13 83.1(2) . . ?
O11 Sm1 O13 74.4(2) . . ?
O14 Sm1 O13 52.6(2) . . ?
O2W Sm1 O13 123.4(2) . . ?
O1W Sm1 O7 72.5(2) . . ?
O8 Sm1 O7 50.9(2) . . ?
O3W Sm1 O7 119.1(3) . . ?
O2 Sm1 O7 72.8(2) . . ?
O11 Sm1 O7 111.9(2) . . ?
O14 Sm1 O7 134.4(2) . . ?
O2W Sm1 O7 73.0(2) . . ?
O13 Sm1 O7 147.1(2) . . ?
O1W Sm1 C36 101.4(3) . . ?
O8 Sm1 C36 160.0(3) . . ?
O3W Sm1 C36 84.3(3) . . ?
O2 Sm1 C36 76.4(3) . . ?
O11 Sm1 C36 94.2(3) . . ?
O14 Sm1 C36 26.5(3) . . ?
O2W Sm1 C36 97.4(3) . . ?
O13 Sm1 C36 26.1(2) . . ?
O7 Sm1 C36 149.0(3) . . ?
O1W Sm1 C28 76.7(3) . . ?
O8 Sm1 C28 25.8(3) . . ?
O3W Sm1 C28 100.5(3) . . ?
O2 Sm1 C28 97.9(3) . . ?
O11 Sm1 C28 90.4(3) . . ?
O14 Sm1 C28 151.8(3) . . ?
O2W Sm1 C28 81.1(3) . . ?
O13 Sm1 C28 154.6(2) . . ?
O7 Sm1 C28 25.2(2) . . ?
C36 Sm1 C28 174.2(3) . . ?
C20 O2 Sm1 140.5(6) . . ?
C22 O3 H3B 109.5 . . ?
C25 O6 H6B 109.5 . . ?
C28 O7 Sm1 88.6(6) . . ?
C28 O8 Sm1 99.1(6) . . ?
C31 O9 H9B 109.5 . . ?
C32 O11 Sm1 135.2(7) . . ?
C35 O12 H12C 109.5 . . ?
C36 O13 Sm1 92.8(6) . . ?
C36 O14 Sm1 93.8(6) . . ?
C39 O15 H15B 109.5 . . ?
C1 N1 C2 109.3(9) . . ?
C1 N1 C19 124.0(9) . . ?
C2 N1 C19 126.3(9) . . ?
C1 N2 C3 109.4(9) . . ?
C1 N2 C4 124.7(9) . . ?
C3 N2 C4 125.9(8) . . ?
C4 N3 C8 115.7(9) . . ?
C9 N4 C10 109.0(10) . . ?
C9 N4 C8 124.8(10) . . ?
C10 N4 C8 126.2(10) . . ?
C9 N5 C11 110.2(11) . . ?
C9 N5 C12 120.6(11) . . ?
C11 N5 C12 128.5(11) . . ?
C40 N6 C42 122.2(12) . . ?
C40 N6 C41 121.3(12) . . ?
C42 N6 C41 116.5(12) . . ?
C43 N7 C44 120.4(13) . . ?
C43 N7 C45 122.0(13) . . ?
C44 N7 C45 117.1(12) . . ?
N2 C1 N1 107.7(9) . . ?
N2 C1 H1A 126.2 . . ?
N1 C1 H1A 126.2 . . ?
C3 C2 N1 106.2(10) . . ?
C3 C2 H2A 126.9 . . ?
N1 C2 H2A 126.9 . . ?
C2 C3 N2 107.3(10) . . ?
C2 C3 H3A 126.3 . . ?
N2 C3 H3A 126.3 . . ?
N3 C4 C5 126.0(10) . . ?
N3 C4 N2 113.4(9) . . ?
C5 C4 N2 120.6(9) . . ?
C4 C5 C6 116.7(11) . . ?
C4 C5 H5A 121.7 . . ?
C6 C5 H5A 121.7 . . ?
C7 C6 C5 119.4(10) . . ?
C7 C6 H6A 120.3 . . ?
C5 C6 H6A 120.3 . . ?
C8 C7 C6 117.3(10) . . ?
C8 C7 H7A 121.4 . . ?
C6 C7 H7A 121.4 . . ?
N3 C8 C7 124.9(11) . . ?
N3 C8 N4 113.1(10) . . ?
C7 C8 N4 122.0(10) . . ?
N4 C9 N5 107.1(11) . . ?
N4 C9 H9A 126.4 . . ?
N5 C9 H9A 126.4 . . ?
C11 C10 N4 106.2(12) . . ?
C11 C10 H10A 126.9 . . ?
N4 C10 H10A 126.9 . . ?
N5 C11 C10 107.4(11) . . ?
N5 C11 H11A 126.3 . . ?
C10 C11 H11A 126.3 . . ?
N5 C12 C13 112.8(11) . . ?
N5 C12 H12A 109.0 . . ?
C13 C12 H12A 109.0 . . ?
N5 C12 H12B 109.0 . . ?
C13 C12 H12B 109.0 . . ?
H12A C12 H12B 107.8 . . ?
C18 C13 C14 119.1(12) . . ?
C18 C13 C12 124.1(11) . . ?
C14 C13 C12 116.5(12) . . ?
C15 C14 C13 119.0(13) . . ?
C15 C14 H14A 120.5 . . ?
C13 C14 H14A 120.5 . . ?
C14 C15 C16 122.1(13) . . ?
C14 C15 H15A 119.0 . . ?
C16 C15 H15A 119.0 . . ?
C15 C16 C17 118.8(11) . . ?
C15 C16 C19 122.4(11) . 2_656 ?
C17 C16 C19 118.8(11) . 2_656 ?
C16 C17 C18 119.9(12) . . ?
C16 C17 H17A 120.0 . . ?
C18 C17 H17A 120.0 . . ?
C13 C18 C17 121.0(12) . . ?
C13 C18 H18A 119.5 . . ?
C17 C18 H18A 119.5 . . ?
N1 C19 C16 114.5(9) . 2_656 ?
N1 C19 H19A 108.6 . . ?
C16 C19 H19A 108.6 2_656 . ?
N1 C19 H19B 108.6 . . ?
C16 C19 H19B 108.6 2_656 . ?
H19A C19 H19B 107.6 . . ?
O1 C20 O2 123.2(10) . . ?
O1 C20 C21 119.7(10) . . ?
O2 C20 C21 117.0(9) . . ?
C22 C21 C26 119.0(9) . . ?
C22 C21 C20 121.9(9) . . ?
C26 C21 C20 119.1(9) . . ?
O3 C22 C23 117.9(9) . . ?
O3 C22 C21 121.6(9) . . ?
C23 C22 C21 120.5(9) . . ?
C22 C23 C24 120.6(9) . . ?
C22 C23 H23A 119.7 . . ?
C24 C23 H23A 119.7 . . ?
C23 C24 C25 118.0(9) . . ?
C23 C24 C27 120.9(9) . . ?
C25 C24 C27 121.0(9) . . ?
C26 C25 O6 117.5(9) . . ?
C26 C25 C24 122.3(10) . . ?
O6 C25 C24 120.1(9) . . ?
C25 C26 C21 119.5(10) . . ?
C25 C26 H26A 120.2 . . ?
C21 C26 H26A 120.2 . . ?
O4 C27 O5 124.1(10) . . ?
O4 C27 C24 119.3(9) . . ?
O5 C27 C24 116.5(9) . . ?
O7 C28 O8 120.8(10) . . ?
O7 C28 C30 122.4(9) . . ?
O8 C28 C30 116.9(9) . . ?
O7 C28 Sm1 66.2(6) . . ?
O8 C28 Sm1 55.1(5) . . ?
C30 C28 Sm1 168.3(7) . . ?
C31 C29 C30 122.5(10) 2_567 . ?
C31 C29 H29A 118.8 2_567 . ?
C30 C29 H29A 118.8 . . ?
C29 C30 C31 116.6(9) . . ?
C29 C30 C28 121.5(9) . . ?
C31 C30 C28 121.9(9) . . ?
O9 C31 C29 118.4(10) . 2_567 ?
O9 C31 C30 120.7(10) . . ?
C29 C31 C30 120.9(10) 2_567 . ?
O10 C32 O11 123.8(9) . . ?
O10 C32 C33 121.2(9) . . ?
O11 C32 C33 115.1(9) . . ?
C34 C33 C35 119.3(9) . . ?
C34 C33 C32 117.3(9) . . ?
C35 C33 C32 123.4(9) . . ?
C33 C34 C35 120.1(10) . 2_566 ?
C33 C34 H34A 119.9 . . ?
C35 C34 H34A 119.9 2_566 . ?
O12 C35 C34 116.9(9) . 2_566 ?
O12 C35 C33 122.5(9) . . ?
C34 C35 C33 120.6(9) 2_566 . ?
O13 C36 O14 120.8(10) . . ?
O13 C36 C38 121.7(10) . . ?
O14 C36 C38 117.5(9) . . ?
O13 C36 Sm1 61.1(6) . . ?
O14 C36 Sm1 59.7(5) . . ?
C38 C36 Sm1 177.0(7) . . ?
C39 C37 C38 119.9(10) 2_656 . ?
C39 C37 H37A 120.0 2_656 . ?
C38 C37 H37A 120.0 . . ?
C39 C38 C37 121.3(10) . . ?
C39 C38 C36 119.6(10) . . ?
C37 C38 C36 119.0(10) . . ?
C37 C39 O15 117.9(9) 2_656 . ?
C37 C39 C38 118.8(10) 2_656 . ?
O15 C39 C38 123.3(10) . . ?
O16 C40 N6 124.4(13) . . ?
O16 C40 H40A 117.8 . . ?
N6 C40 H40A 117.8 . . ?
N6 C41 H41A 109.5 . . ?
N6 C41 H41B 109.5 . . ?
H41A C41 H41B 109.5 . . ?
N6 C41 H41C 109.5 . . ?
H41A C41 H41C 109.5 . . ?
H41B C41 H41C 109.5 . . ?
N6 C42 H42A 109.5 . . ?
N6 C42 H42B 109.5 . . ?
H42A C42 H42B 109.5 . . ?
N6 C42 H42C 109.5 . . ?
H42A C42 H42C 109.5 . . ?
H42B C42 H42C 109.5 . . ?
O17 C43 N7 125.3(15) . . ?
O17 C43 H43A 117.4 . . ?
N7 C43 H43A 117.4 . . ?
N7 C44 H44A 109.5 . . ?
N7 C44 H44B 109.5 . . ?
H44A C44 H44B 109.5 . . ?
N7 C44 H44C 109.5 . . ?
H44A C44 H44C 109.5 . . ?
H44B C44 H44C 109.5 . . ?
N7 C45 H45A 109.5 . . ?
N7 C45 H45B 109.5 . . ?
H45A C45 H45B 109.5 . . ?
N7 C45 H45C 109.5 . . ?
H45A C45 H45C 109.5 . . ?
H45B C45 H45C 109.5 . . ?

loop_
_geom_bond_atom_site_label_1
_geom_bond_atom_site_label_2
_geom_bond_distance
_geom_bond_site_symmetry_2
_geom_bond_publ_flag
Sm1 O1W 2.428(6) . ?
Sm1 O8 2.430(7) . ?
Sm1 O3W 2.426(8) . ?
Sm1 O2 2.439(6) . ?
Sm1 O11 2.473(7) . ?
Sm1 O14 2.488(7) . ?
Sm1 O2W 2.492(7) . ?
Sm1 O13 2.520(7) . ?
Sm1 O7 2.678(7) . ?
Sm1 C36 2.874(11) . ?
Sm1 C28 2.925(11) . ?
O1 C20 1.255(12) . ?
O2 C20 1.291(12) . ?
O3 C22 1.381(11) . ?
O3 H3B 0.8200 . ?
O4 C27 1.253(11) . ?
O5 C27 1.279(12) . ?
O6 C25 1.388(12) . ?
O6 H6B 0.8200 . ?
O7 C28 1.247(12) . ?
O8 C28 1.289(11) . ?
O9 C31 1.353(12) . ?
O9 H9B 0.8200 . ?
O10 C32 1.244(12) . ?
O11 C32 1.315(12) . ?
O12 C35 1.374(12) . ?
O12 H12C 0.8200 . ?
O13 C36 1.265(12) . ?
O14 C36 1.285(12) . ?
O15 C39 1.372(12) . ?
O15 H15B 0.8200 . ?
O16 C40 1.254(15) . ?
O17 C43 1.246(16) . ?
N1 C1 1.339(13) . ?
N1 C2 1.397(13) . ?
N1 C19 1.469(13) . ?
N2 C1 1.333(12) . ?
N2 C3 1.385(13) . ?
N2 C4 1.464(13) . ?
N3 C4 1.320(13) . ?
N3 C8 1.340(13) . ?
N4 C9 1.341(14) . ?
N4 C10 1.407(13) . ?
N4 C8 1.432(13) . ?
N5 C9 1.343(14) . ?
N5 C11 1.367(15) . ?
N5 C12 1.489(15) . ?
N6 C40 1.326(16) . ?
N6 C42 1.442(15) . ?
N6 C41 1.465(16) . ?
N7 C43 1.378(17) . ?
N7 C44 1.464(16) . ?
N7 C45 1.480(16) . ?
C1 H1A 0.9300 . ?
C2 C3 1.355(14) . ?
C2 H2A 0.9300 . ?
C3 H3A 0.9300 . ?
C4 C5 1.374(14) . ?
C5 C6 1.409(14) . ?
C5 H5A 0.9300 . ?
C6 C7 1.382(15) . ?
C6 H6A 0.9300 . ?
C7 C8 1.387(15) . ?
C7 H7A 0.9300 . ?
C9 H9A 0.9300 . ?
C10 C11 1.355(17) . ?
C10 H10A 0.9300 . ?
C11 H11A 0.9300 . ?
C12 C13 1.548(16) . ?
C12 H12A 0.9700 . ?
C12 H12B 0.9700 . ?
C13 C18 1.381(17) . ?
C13 C14 1.412(16) . ?
C14 C15 1.377(16) . ?
C14 H14A 0.9300 . ?
C15 C16 1.385(16) . ?
C15 H15A 0.9300 . ?
C16 C17 1.390(15) . ?
C16 C19 1.531(15) 2_656 ?
C17 C18 1.392(16) . ?
C17 H17A 0.9300 . ?
C18 H18A 0.9300 . ?
C19 H19A 0.9700 . ?
C19 H19B 0.9700 . ?
C20 C21 1.514(14) . ?
C21 C22 1.405(13) . ?
C21 C26 1.412(13) . ?
C22 C23 1.390(14) . ?
C23 C24 1.403(13) . ?
C23 H23A 0.9300 . ?
C24 C25 1.403(13) . ?
C24 C27 1.502(14) . ?
C25 C26 1.369(14) . ?
C26 H26A 0.9300 . ?
C28 C30 1.488(14) . ?
C29 C31 1.371(15) 2_567 ?
C29 C30 1.402(14) . ?
C29 H29A 0.9300 . ?
C30 C31 1.433(14) . ?
C32 C33 1.495(14) . ?
C33 C34 1.394(14) . ?
C33 C35 1.398(14) . ?
C34 C35 1.401(14) 2_566 ?
C34 H34A 0.9300 . ?
C36 C38 1.537(14) . ?
C37 C39 1.364(15) 2_656 ?
C37 C38 1.404(14) . ?
C37 H37A 0.9300 . ?
C38 C39 1.379(14) . ?
C40 H40A 0.9300 . ?
C41 H41A 0.9600 . ?
C41 H41B 0.9600 . ?
C41 H41C 0.9600 . ?
C42 H42A 0.9600 . ?
C42 H42B 0.9600 . ?
C42 H42C 0.9600 . ?
C43 H43A 0.9300 . ?
C44 H44A 0.9600 . ?
C44 H44B 0.9600 . ?
C44 H44C 0.9600 . ?
C45 H45A 0.9600 . ?
C45 H45B 0.9600 . ?
C45 H45C 0.9600 . ?

loop_
_geom_torsion_atom_site_label_1
_geom_torsion_atom_site_label_2
_geom_torsion_atom_site_label_3
_geom_torsion_atom_site_label_4
_geom_torsion
_geom_torsion_site_symmetry_1
_geom_torsion_site_symmetry_2
_geom_torsion_site_symmetry_3
_geom_torsion_site_symmetry_4
_geom_torsion_publ_flag
C3 N2 C1 N1 1.3(13) . . . . ?
C4 N2 C1 N1 -179.9(9) . . . . ?
C2 N1 C1 N2 -1.1(13) . . . . ?
C19 N1 C1 N2 172.8(10) . . . . ?
C1 N1 C2 C3 0.5(13) . . . . ?
C19 N1 C2 C3 -173.2(10) . . . . ?
N1 C2 C3 N2 0.3(13) . . . . ?
C1 N2 C3 C2 -1.0(13) . . . . ?
C4 N2 C3 C2 -179.8(10) . . . . ?
C8 N3 C4 C5 0.5(17) . . . . ?
C8 N3 C4 N2 -179.5(9) . . . . ?
C1 N2 C4 N3 -0.9(15) . . . . ?
C3 N2 C4 N3 177.8(10) . . . . ?
C1 N2 C4 C5 179.0(11) . . . . ?
C3 N2 C4 C5 -2.3(17) . . . . ?
N3 C4 C5 C6 -0.6(18) . . . . ?
N2 C4 C5 C6 179.5(10) . . . . ?
C4 C5 C6 C7 -0.4(16) . . . . ?
C5 C6 C7 C8 1.2(16) . . . . ?
C4 N3 C8 C7 0.4(16) . . . . ?
C4 N3 C8 N4 179.6(10) . . . . ?
C6 C7 C8 N3 -1.3(17) . . . . ?
C6 C7 C8 N4 179.6(10) . . . . ?
C9 N4 C8 N3 15.2(15) . . . . ?
C10 N4 C8 N3 -166.7(10) . . . . ?
C9 N4 C8 C7 -165.6(11) . . . . ?
C10 N4 C8 C7 12.5(17) . . . . ?
C10 N4 C9 N5 3.0(13) . . . . ?
C8 N4 C9 N5 -178.6(10) . . . . ?
C11 N5 C9 N4 -3.3(14) . . . . ?
C12 N5 C9 N4 -174.6(10) . . . . ?
C9 N4 C10 C11 -1.6(13) . . . . ?
C8 N4 C10 C11 -180.0(11) . . . . ?
C9 N5 C11 C10 2.3(15) . . . . ?
C12 N5 C11 C10 172.7(11) . . . . ?
N4 C10 C11 N5 -0.4(14) . . . . ?
C9 N5 C12 C13 -116.4(12) . . . . ?
C11 N5 C12 C13 74.1(16) . . . . ?
N5 C12 C13 C18 28.6(18) . . . . ?
N5 C12 C13 C14 -157.2(11) . . . . ?
C18 C13 C14 C15 0.7(19) . . . . ?
C12 C13 C14 C15 -173.8(12) . . . . ?
C13 C14 C15 C16 0(2) . . . . ?
C14 C15 C16 C17 0.0(19) . . . . ?
C14 C15 C16 C19 -179.7(11) . . . 2_656 ?
C15 C16 C17 C18 0.1(18) . . . . ?
C19 C16 C17 C18 179.8(10) 2_656 . . . ?
C14 C13 C18 C17 -0.6(19) . . . . ?
C12 C13 C18 C17 173.4(12) . . . . ?
C16 C17 C18 C13 0.2(19) . . . . ?
C1 N1 C19 C16 66.4(15) . . . 2_656 ?
C2 N1 C19 C16 -120.8(12) . . . 2_656 ?
Sm1 O2 C20 O1 22.1(18) . . . . ?
Sm1 O2 C20 C21 -157.1(7) . . . . ?
O1 C20 C21 C22 171.2(10) . . . . ?
O2 C20 C21 C22 -9.5(16) . . . . ?
O1 C20 C21 C26 -7.1(16) . . . . ?
O2 C20 C21 C26 172.1(9) . . . . ?
C26 C21 C22 O3 -175.0(9) . . . . ?
C20 C21 C22 O3 6.7(17) . . . . ?
C26 C21 C22 C23 2.8(17) . . . . ?
C20 C21 C22 C23 -175.5(10) . . . . ?
O3 C22 C23 C24 177.3(9) . . . . ?
C21 C22 C23 C24 -0.5(17) . . . . ?
C22 C23 C24 C25 -0.9(16) . . . . ?
C22 C23 C24 C27 178.7(10) . . . . ?
C23 C24 C25 C26 -0.1(17) . . . . ?
C27 C24 C25 C26 -179.6(10) . . . . ?
C23 C24 C25 O6 -176.4(10) . . . . ?
C27 C24 C25 O6 4.0(16) . . . . ?
O6 C25 C26 C21 178.8(10) . . . . ?
C24 C25 C26 C21 2.4(17) . . . . ?
C22 C21 C26 C25 -3.7(16) . . . . ?
C20 C21 C26 C25 174.7(10) . . . . ?
C23 C24 C27 O4 -6.8(15) . . . . ?
C25 C24 C27 O4 172.7(10) . . . . ?
C23 C24 C27 O5 171.4(10) . . . . ?
C25 C24 C27 O5 -9.1(15) . . . . ?
Sm1 O7 C28 O8 -8.2(10) . . . . ?
Sm1 O7 C28 C30 171.0(9) . . . . ?
Sm1 O8 C28 O7 9.1(11) . . . . ?
Sm1 O8 C28 C30 -170.1(7) . . . . ?
C31 C29 C30 C31 2(2) 2_567 . . . ?
C31 C29 C30 C28 -179.0(11) 2_567 . . . ?
O7 C28 C30 C29 8.8(16) . . . . ?
O8 C28 C30 C29 -172.0(10) . . . . ?
Sm1 C28 C30 C29 144(3) . . . . ?
O7 C28 C30 C31 -172.3(10) . . . . ?
O8 C28 C30 C31 6.9(16) . . . . ?
Sm1 C28 C30 C31 -37(4) . . . . ?
C29 C30 C31 O9 179.3(11) . . . . ?
C28 C30 C31 O9 0.3(18) . . . . ?
C29 C30 C31 C29 -2(2) . . . 2_567 ?
C28 C30 C31 C29 179.0(11) . . . 2_567 ?
Sm1 O11 C32 O10 34.5(17) . . . . ?
Sm1 O11 C32 C33 -147.2(8) . . . . ?
O10 C32 C33 C34 -2.0(16) . . . . ?
O11 C32 C33 C34 179.7(10) . . . . ?
O10 C32 C33 C35 -179.9(11) . . . . ?
O11 C32 C33 C35 1.7(16) . . . . ?
C35 C33 C34 C35 -0.2(19) . . . 2_566 ?
C32 C33 C34 C35 -178.3(10) . . . 2_566 ?
C34 C33 C35 O12 178.5(10) . . . . ?
C32 C33 C35 O12 -3.6(17) . . . . ?
C34 C33 C35 C34 0.2(19) . . . 2_566 ?
C32 C33 C35 C34 178.1(10) . . . 2_566 ?
Sm1 O13 C36 O14 -0.7(11) . . . . ?
Sm1 O13 C36 C38 -178.8(9) . . . . ?
Sm1 O14 C36 O13 0.7(11) . . . . ?
Sm1 O14 C36 C38 178.9(8) . . . . ?
C39 C37 C38 C39 -1.3(18) 2_656 . . . ?
C39 C37 C38 C36 -177.7(9) 2_656 . . . ?
O13 C36 C38 C39 -173.4(10) . . . . ?
O14 C36 C38 C39 8.5(15) . . . . ?
O13 C36 C38 C37 3.2(16) . . . . ?
O14 C36 C38 C37 -175.0(10) . . . . ?
C37 C38 C39 C37 1.3(18) . . . 2_656 ?
C36 C38 C39 C37 177.7(9) . . . 2_656 ?
C37 C38 C39 O15 -179.4(10) . . . . ?
C36 C38 C39 O15 -3.0(16) . . . . ?
C42 N6 C40 O16 -3(2) . . . . ?
C41 N6 C40 O16 175.2(12) . . . . ?
C44 N7 C43 O17 -178.9(14) . . . . ?
C45 N7 C43 O17 10(2) . . . . ?
